data_7154889
loop_
_publ_author_name
'Broadley, Kenneth J.'
'Buffat, Maxime G. P.'
'Burnell, Erica'
'Davies, Robin H.'
'Moreau, Xavier'
'Snee, Stephen'
'Thomas, Eric J.'

_publ_section_title
;
 Stereoselective synthesis of oxazolidinonyl-fused piperidines of interest
 as selective muscarinic (M1) receptor agonists: a novel M1 allosteric
 modulator.
;
_journal_issue 6
_journal_name_full 'Organic &amp; biomolecular chemistry'
_journal_page_first 2057
_journal_page_last 2089
_journal_paper_doi 10.1039/c5ob02588e
_journal_volume 14
_journal_year 2016
_chemical_formula_sum 'C24 H28 N2 O3'
_chemical_formula_weight 392.48
_chemical_name_systematic
; 
 ? 
;
_space_group_IT_number 14
_symmetry_cell_setting monoclinic
_symmetry_space_group_name_Hall '-P 2ybc'
_symmetry_space_group_name_H-M 'P 1 21/c 1'
_atom_sites_solution_hydrogens geom
_atom_sites_solution_primary direct
_atom_sites_solution_secondary difmap
_audit_creation_method SHELXL-97
_audit_update_record
;
2015-09-15 deposited with the CCDC.
2016-01-08 downloaded from the CCDC.
;
_cell_angle_alpha 90.00
_cell_angle_beta 94.881(4)
_cell_angle_gamma 90.00
_cell_formula_units_Z 4
_cell_length_a 11.874(3)
_cell_length_b 18.239(4)
_cell_length_c 9.829(2)
_cell_measurement_reflns_used 962
_cell_measurement_temperature 100(2)
_cell_measurement_theta_max 22.33
_cell_measurement_theta_min 2.36
_cell_volume 2120.9(8)
_computing_cell_refinement 'Bruker SMART'
_computing_data_collection 'Bruker SMART'
_computing_data_reduction 'Bruker SAINT'
_computing_molecular_graphics 'Bruker SHELXTL'
_computing_publication_material 'Bruker SHELXTL'
_computing_structure_refinement 'SHELXL-97 (Sheldrick, 1997)'
_computing_structure_solution 'SHELXS-97 (Sheldrick, 1990)'
_diffrn_ambient_temperature 100(2)
_diffrn_measured_fraction_theta_full 0.983
_diffrn_measured_fraction_theta_max 0.983
_diffrn_measurement_device_type 'CCD area detector'
_diffrn_measurement_method 'phi and omega scans'
_diffrn_radiation_monochromator graphite
_diffrn_radiation_source 'fine-focus sealed tube'
_diffrn_radiation_type MoK\a
_diffrn_radiation_wavelength 0.71073
_diffrn_reflns_av_R_equivalents 0.0726
_diffrn_reflns_av_sigmaI/netI 0.0979
_diffrn_reflns_limit_h_max 14
_diffrn_reflns_limit_h_min -14
_diffrn_reflns_limit_k_max 22
_diffrn_reflns_limit_k_min -15
_diffrn_reflns_limit_l_max 12
_diffrn_reflns_limit_l_min -12
_diffrn_reflns_number 12048
_diffrn_reflns_theta_full 26.50
_diffrn_reflns_theta_max 26.50
_diffrn_reflns_theta_min 1.72
_exptl_absorpt_coefficient_mu 0.081
_exptl_absorpt_correction_type none
_exptl_crystal_colour colourless
_exptl_crystal_density_diffrn 1.229
_exptl_crystal_density_method 'not measured'
_exptl_crystal_description plate
_exptl_crystal_F_000 840
_exptl_crystal_size_max 0.55
_exptl_crystal_size_mid 0.30
_exptl_crystal_size_min 0.20
_refine_diff_density_max 0.207
_refine_diff_density_min -0.174
_refine_diff_density_rms 0.043
_refine_ls_extinction_method none
_refine_ls_goodness_of_fit_ref 0.928
_refine_ls_hydrogen_treatment mixed
_refine_ls_matrix_type full
_refine_ls_number_parameters 266
_refine_ls_number_reflns 4328
_refine_ls_number_restraints 0
_refine_ls_restrained_S_all 0.928
_refine_ls_R_factor_all 0.1041
_refine_ls_R_factor_gt 0.0534
_refine_ls_shift/su_max 0.000
_refine_ls_shift/su_mean 0.000
_refine_ls_structure_factor_coef Fsqd
_refine_ls_weighting_details 'calc w=1/[\s^2^(Fo^2^)+(0.0335P)^2^+0.0000P] where P=(Fo^2^+2Fc^2^)/3'
_refine_ls_weighting_scheme calc
_refine_ls_wR_factor_gt 0.0905
_refine_ls_wR_factor_ref 0.1032
_reflns_number_gt 2650
_reflns_number_total 4328
_reflns_threshold_expression >2sigma(I)
_cod_data_source_file c5ob02588e9.cif
_cod_data_source_block s3081
_cod_depositor_comments
;
The following automatic conversions were performed:

'_symmetry_cell_setting' value 'Monoclinic' changed to 'monoclinic'
according to
/usr/data/users/saulius/crontab/automatic-downloads/rss-feeds/RSC/lib/dictionaries/cif_core.dic
dictionary named 'cif_core.dic' version 2.4.2 from 2011-04-26.

Automatic conversion script
Id: cif_fix_values 4268 2015-11-12 08:31:59Z antanas 

 Adding full bibliography for 7154886--7154890.cif.
;
_cod_original_cell_volume 2120.8(9)
_cod_original_sg_symbol_H-M P2(1)/c
_cod_database_code 7154889

loop_
_symmetry_equiv_pos_as_xyz
'x, y, z'
'-x, y+1/2, -z+1/2'
'-x, -y, -z'
'x, -y-1/2, z-1/2'

loop_
_atom_site_label
_atom_site_type_symbol
_atom_site_fract_x
_atom_site_fract_y
_atom_site_fract_z
_atom_site_U_iso_or_equiv
_atom_site_adp_type
_atom_site_occupancy
_atom_site_symmetry_multiplicity
_atom_site_calc_flag
_atom_site_refinement_flags
O1 O 0.37556(11) 0.09497(7) -0.06182(13) 0.0262(4) Uani 1 1 d .
O2 O 0.51105(11) 0.16443(7) -0.14217(14) 0.0309(4) Uani 1 1 d .
O3 O 0.08214(11) -0.00050(8) 0.19545(15) 0.0338(4) Uani 1 1 d .
N1 N 0.49690(12) 0.15148(8) 0.08976(16) 0.0210(4) Uani 1 1 d .
N2 N 0.29785(15) 0.23565(9) 0.10665(18) 0.0268(4) Uani 1 1 d .
H2N H 0.3621(17) 0.2605(11) 0.098(2) 0.039(7) Uiso 1 1 d .
C1 C 0.40983(15) 0.12369(10) 0.1750(2) 0.0214(5) Uani 1 1 d .
C2 C 0.35062(16) 0.06856(11) 0.07127(18) 0.0223(5) Uani 1 1 d .
H2 H 0.3884 0.0199 0.0863 0.027 Uiso 1 1 calc R
C3 C 0.46622(17) 0.13995(11) -0.0454(2) 0.0244(5) Uani 1 1 d .
C4 C 0.45523(16) 0.08165(10) 0.30221(19) 0.0220(5) Uani 1 1 d .
H4 H 0.3905 0.0570 0.3423 0.026 Uiso 1 1 calc R
C5 C 0.52859(16) 0.12072(11) 0.4185(2) 0.0261(5) Uani 1 1 d .
H5A H 0.5596 0.1684 0.3912 0.031 Uiso 1 1 calc R
H5B H 0.4910 0.1255 0.5042 0.031 Uiso 1 1 calc R
C6 C 0.61428(17) 0.05721(11) 0.4202(2) 0.0302(5) Uani 1 1 d .
H6A H 0.6135 0.0252 0.5014 0.036 Uiso 1 1 calc R
H6B H 0.6922 0.0732 0.4065 0.036 Uiso 1 1 calc R
C7 C 0.55026(16) 0.02483(11) 0.2908(2) 0.0250(5) Uani 1 1 d .
H7A H 0.5255 -0.0265 0.3019 0.030 Uiso 1 1 calc R
H7B H 0.5909 0.0304 0.2076 0.030 Uiso 1 1 calc R
C8 C 0.33397(16) 0.18574(10) 0.21783(19) 0.0236(5) Uani 1 1 d .
H8A H 0.2662 0.1642 0.2545 0.028 Uiso 1 1 calc R
H8B H 0.3752 0.2140 0.2922 0.028 Uiso 1 1 calc R
C9 C 0.21328(17) 0.28785(11) 0.1487(2) 0.0304(5) Uani 1 1 d .
H9A H 0.2449 0.3153 0.2300 0.036 Uiso 1 1 calc R
H9B H 0.1459 0.2608 0.1738 0.036 Uiso 1 1 calc R
C10 C 0.17962(17) 0.34021(12) 0.0365(2) 0.0311(5) Uani 1 1 d .
H10 H 0.1444 0.3209 -0.0462 0.037 Uiso 1 1 calc R
C11 C 0.19535(18) 0.41110(13) 0.0443(2) 0.0420(6) Uani 1 1 d .
H11A H 0.2304 0.4322 0.1256 0.050 Uiso 1 1 calc R
H11B H 0.1718 0.4415 -0.0313 0.050 Uiso 1 1 calc R
C12 C 0.22593(16) 0.05715(11) 0.07526(19) 0.0246(5) Uani 1 1 d .
C13 C 0.19371(16) -0.00012(11) 0.1684(2) 0.0238(5) Uani 1 1 d .
C14 C 0.24774(17) -0.05648(11) 0.2333(2) 0.0268(5) Uani 1 1 d .
H14 H 0.3254 -0.0686 0.2310 0.032 Uiso 1 1 calc R
C15 C 0.16704(17) -0.09475(12) 0.3061(2) 0.0319(5) Uani 1 1 d .
H15 H 0.1801 -0.1370 0.3617 0.038 Uiso 1 1 calc R
C16 C 0.06950(19) -0.05908(12) 0.2802(2) 0.0361(6) Uani 1 1 d .
H16 H 0.0005 -0.0725 0.3158 0.043 Uiso 1 1 calc R
C17 C 0.15000(17) 0.09614(12) -0.0008(2) 0.0349(6) Uani 1 1 d .
H17A H 0.0716 0.0872 0.0043 0.042 Uiso 1 1 calc R
H17B H 0.1740 0.1330 -0.0602 0.042 Uiso 1 1 calc R
C18 C 0.57614(16) 0.21100(10) 0.1289(2) 0.0248(5) Uani 1 1 d .
H18A H 0.5448 0.2403 0.2016 0.030 Uiso 1 1 calc R
H18B H 0.5813 0.2435 0.0491 0.030 Uiso 1 1 calc R
C19 C 0.69386(16) 0.18683(11) 0.1792(2) 0.0238(5) Uani 1 1 d .
C20 C 0.75304(17) 0.22334(11) 0.2868(2) 0.0302(5) Uani 1 1 d .
H20 H 0.7183 0.2629 0.3302 0.036 Uiso 1 1 calc R
C21 C 0.86190(18) 0.20267(13) 0.3315(2) 0.0391(6) Uani 1 1 d .
H21 H 0.9019 0.2284 0.4045 0.047 Uiso 1 1 calc R
C22 C 0.91309(19) 0.14433(13) 0.2698(3) 0.0438(6) Uani 1 1 d .
H22 H 0.9873 0.1293 0.3015 0.053 Uiso 1 1 calc R
C23 C 0.85491(17) 0.10839(12) 0.1620(2) 0.0372(6) Uani 1 1 d .
H23 H 0.8897 0.0689 0.1185 0.045 Uiso 1 1 calc R
C24 C 0.74657(16) 0.12953(11) 0.1171(2) 0.0286(5) Uani 1 1 d .
H24 H 0.7075 0.1045 0.0425 0.034 Uiso 1 1 calc R

loop_
_atom_site_aniso_label
_atom_site_aniso_U_11
_atom_site_aniso_U_22
_atom_site_aniso_U_33
_atom_site_aniso_U_23
_atom_site_aniso_U_13
_atom_site_aniso_U_12
O1 0.0308(8) 0.0298(9) 0.0186(8) 0.0015(6) 0.0046(6) -0.0045(7)
O2 0.0383(8) 0.0323(9) 0.0231(8) 0.0042(7) 0.0094(7) -0.0001(7)
O3 0.0277(8) 0.0368(9) 0.0376(9) 0.0036(7) 0.0074(7) -0.0025(7)
N1 0.0240(9) 0.0214(9) 0.0182(9) 0.0015(7) 0.0046(7) 0.0001(8)
N2 0.0281(10) 0.0244(10) 0.0288(11) 0.0048(8) 0.0083(8) 0.0085(9)
C1 0.0209(10) 0.0199(11) 0.0240(12) 0.0021(9) 0.0060(9) 0.0008(9)
C2 0.0290(11) 0.0237(12) 0.0147(11) 0.0006(9) 0.0041(9) 0.0007(9)
C3 0.0275(12) 0.0213(12) 0.0252(13) 0.0020(10) 0.0061(10) 0.0045(10)
C4 0.0280(11) 0.0188(11) 0.0197(11) 0.0006(9) 0.0038(9) -0.0017(9)
C5 0.0376(12) 0.0237(12) 0.0171(11) 0.0005(9) 0.0029(9) -0.0045(10)
C6 0.0310(12) 0.0321(13) 0.0268(13) 0.0071(10) -0.0013(10) -0.0032(11)
C7 0.0302(12) 0.0222(12) 0.0225(12) 0.0036(9) 0.0015(9) -0.0007(10)
C8 0.0284(11) 0.0213(11) 0.0218(12) 0.0016(9) 0.0052(9) 0.0018(9)
C9 0.0304(12) 0.0314(13) 0.0301(13) 0.0016(11) 0.0069(10) 0.0072(10)
C10 0.0321(13) 0.0315(14) 0.0307(13) 0.0041(11) 0.0076(10) 0.0090(11)
C11 0.0408(14) 0.0386(15) 0.0480(16) 0.0093(12) 0.0120(12) 0.0081(12)
C12 0.0257(11) 0.0268(12) 0.0210(12) -0.0011(10) 0.0009(9) 0.0002(10)
C13 0.0225(11) 0.0257(12) 0.0233(12) -0.0049(9) 0.0021(9) -0.0029(10)
C14 0.0256(11) 0.0264(12) 0.0288(12) -0.0030(10) 0.0039(10) -0.0019(10)
C15 0.0393(14) 0.0265(13) 0.0302(13) 0.0016(10) 0.0045(10) -0.0052(11)
C16 0.0391(14) 0.0346(14) 0.0361(14) 0.0040(11) 0.0121(11) -0.0125(12)
C17 0.0290(12) 0.0421(15) 0.0336(14) 0.0056(11) 0.0026(10) -0.0031(11)
C18 0.0309(12) 0.0205(12) 0.0242(12) 0.0020(9) 0.0085(9) -0.0024(10)
C19 0.0254(11) 0.0201(12) 0.0265(12) 0.0019(9) 0.0062(9) -0.0024(9)
C20 0.0322(13) 0.0254(13) 0.0333(14) -0.0025(10) 0.0051(10) -0.0029(11)
C21 0.0344(14) 0.0389(15) 0.0426(15) -0.0070(12) -0.0057(11) -0.0077(12)
C22 0.0292(13) 0.0443(16) 0.0565(17) -0.0048(13) -0.0042(12) 0.0006(12)
C23 0.0282(13) 0.0347(14) 0.0490(16) -0.0104(12) 0.0047(11) 0.0013(11)
C24 0.0263(12) 0.0276(13) 0.0319(13) -0.0040(10) 0.0030(10) -0.0014(10)

loop_
_atom_type_symbol
_atom_type_description
_atom_type_scat_dispersion_real
_atom_type_scat_dispersion_imag
_atom_type_scat_source
C C 0.0033 0.0016 'International Tables Vol C Tables 4.2.6.8 and 6.1.1.4'
H H 0.0000 0.0000 'International Tables Vol C Tables 4.2.6.8 and 6.1.1.4'
N N 0.0061 0.0033 'International Tables Vol C Tables 4.2.6.8 and 6.1.1.4'
O O 0.0106 0.0060 'International Tables Vol C Tables 4.2.6.8 and 6.1.1.4'

loop_
_geom_angle_atom_site_label_1
_geom_angle_atom_site_label_2
_geom_angle_atom_site_label_3
_geom_angle
C3 O1 C2 108.43(14)
C16 O3 C13 106.20(16)
C3 N1 C18 118.83(16)
C3 N1 C1 111.00(15)
C18 N1 C1 124.78(15)
C8 N2 C9 111.01(16)
C8 N2 H2N 100.9(13)
C9 N2 H2N 107.9(14)
N1 C1 C4 114.99(15)
N1 C1 C8 111.12(15)
C4 C1 C8 108.77(16)
N1 C1 C2 98.60(15)
C4 C1 C2 108.70(15)
C8 C1 C2 114.52(15)
O1 C2 C12 110.38(15)
O1 C2 C1 105.13(15)
C12 C2 C1 117.70(16)
O1 C2 H2 107.7
C12 C2 H2 107.7
C1 C2 H2 107.7
O2 C3 O1 121.85(18)
O2 C3 N1 127.45(19)
O1 C3 N1 110.70(17)
C1 C4 C7 119.19(16)
C1 C4 C5 120.69(16)
C7 C4 C5 89.64(14)
C1 C4 H4 108.6
C7 C4 H4 108.6
C5 C4 H4 108.6
C6 C5 C4 89.52(14)
C6 C5 H5A 113.7
C4 C5 H5A 113.7
C6 C5 H5B 113.7
C4 C5 H5B 113.7
H5A C5 H5B 111.0
C5 C6 C7 90.01(14)
C5 C6 H6A 113.6
C7 C6 H6A 113.6
C5 C6 H6B 113.6
C7 C6 H6B 113.6
H6A C6 H6B 110.9
C6 C7 C4 89.73(15)
C6 C7 H7A 113.7
C4 C7 H7A 113.7
C6 C7 H7B 113.7
C4 C7 H7B 113.7
H7A C7 H7B 110.9
N2 C8 C1 113.48(16)
N2 C8 H8A 108.9
C1 C8 H8A 108.9
N2 C8 H8B 108.9
C1 C8 H8B 108.9
H8A C8 H8B 107.7
N2 C9 C10 110.79(17)
N2 C9 H9A 109.5
C10 C9 H9A 109.5
N2 C9 H9B 109.5
C10 C9 H9B 109.5
H9A C9 H9B 108.1
C11 C10 C9 124.3(2)
C11 C10 H10 117.9
C9 C10 H10 117.9
C10 C11 H11A 120.0
C10 C11 H11B 120.0
H11A C11 H11B 120.0
C17 C12 C13 122.28(18)
C17 C12 C2 122.42(18)
C13 C12 C2 115.31(17)
C14 C13 O3 109.50(17)
C14 C13 C12 134.78(18)
O3 C13 C12 115.67(17)
C13 C14 C15 107.37(18)
C13 C14 H14 126.3
C15 C14 H14 126.3
C16 C15 C14 105.97(19)
C16 C15 H15 127.0
C14 C15 H15 127.0
C15 C16 O3 110.96(19)
C15 C16 H16 124.5
O3 C16 H16 124.5
C12 C17 H17A 120.0
C12 C17 H17B 120.0
H17A C17 H17B 120.0
N1 C18 C19 115.20(16)
N1 C18 H18A 108.5
C19 C18 H18A 108.5
N1 C18 H18B 108.5
C19 C18 H18B 108.5
H18A C18 H18B 107.5
C24 C19 C20 118.60(18)
C24 C19 C18 121.11(18)
C20 C19 C18 120.26(18)
C21 C20 C19 120.7(2)
C21 C20 H20 119.7
C19 C20 H20 119.7
C20 C21 C22 120.2(2)
C20 C21 H21 119.9
C22 C21 H21 119.9
C23 C22 C21 119.3(2)
C23 C22 H22 120.3
C21 C22 H22 120.3
C24 C23 C22 120.4(2)
C24 C23 H23 119.8
C22 C23 H23 119.8
C23 C24 C19 120.9(2)
C23 C24 H24 119.6
C19 C24 H24 119.6

loop_
_geom_bond_atom_site_label_1
_geom_bond_atom_site_label_2
_geom_bond_distance
O1 C3 1.352(2)
O1 C2 1.448(2)
O2 C3 1.214(2)
O3 C16 1.371(2)
O3 C13 1.373(2)
N1 C3 1.364(2)
N1 C18 1.466(2)
N1 C1 1.475(2)
N2 C8 1.458(2)
N2 C9 1.468(2)
N2 H2N 0.90(2)
C1 C4 1.526(3)
C1 C8 1.528(2)
C1 C2 1.556(3)
C2 C12 1.499(3)
C2 H2 1.0000
C4 C7 1.543(3)
C4 C5 1.550(2)
C4 H4 1.0000
C5 C6 1.541(3)
C5 H5A 0.9900
C5 H5B 0.9900
C6 C7 1.542(3)
C6 H6A 0.9900
C6 H6B 0.9900
C7 H7A 0.9900
C7 H7B 0.9900
C8 H8A 0.9900
C8 H8B 0.9900
C9 C10 1.487(3)
C9 H9A 0.9900
C9 H9B 0.9900
C10 C11 1.308(3)
C10 H10 0.9500
C11 H11A 0.9500
C11 H11B 0.9500
C12 C17 1.327(3)
C12 C13 1.461(3)
C13 C14 1.344(3)
C14 C15 1.426(3)
C14 H14 0.9500
C15 C16 1.334(3)
C15 H15 0.9500
C16 H16 0.9500
C17 H17A 0.9500
C17 H17B 0.9500
C18 C19 1.508(3)
C18 H18A 0.9900
C18 H18B 0.9900
C19 C24 1.386(3)
C19 C20 1.389(3)
C20 C21 1.382(3)
C20 H20 0.9500
C21 C22 1.390(3)
C21 H21 0.9500
C22 C23 1.380(3)
C22 H22 0.9500
C23 C24 1.379(3)
C23 H23 0.9500
C24 H24 0.9500

loop_
_geom_torsion_atom_site_label_1
_geom_torsion_atom_site_label_2
_geom_torsion_atom_site_label_3
_geom_torsion_atom_site_label_4
_geom_torsion
C3 N1 C1 C4 136.73(17)
C18 N1 C1 C4 -69.7(2)
C3 N1 C1 C8 -99.18(18)
C18 N1 C1 C8 54.4(2)
C3 N1 C1 C2 21.38(18)
C18 N1 C1 C2 174.95(15)
C3 O1 C2 C12 147.39(16)
C3 O1 C2 C1 19.51(18)
N1 C1 C2 O1 -23.75(17)
C4 C1 C2 O1 -143.90(15)
C8 C1 C2 O1 94.25(17)
N1 C1 C2 C12 -147.07(16)
C4 C1 C2 C12 92.8(2)
C8 C1 C2 C12 -29.1(2)
C2 O1 C3 O2 173.29(17)
C2 O1 C3 N1 -6.1(2)
C18 N1 C3 O2 14.2(3)
C1 N1 C3 O2 169.58(19)
C18 N1 C3 O1 -166.40(15)
C1 N1 C3 O1 -11.1(2)
N1 C1 C4 C7 -44.1(2)
C8 C1 C4 C7 -169.39(16)
C2 C1 C4 C7 65.3(2)
N1 C1 C4 C5 64.8(2)
C8 C1 C4 C5 -60.5(2)
C2 C1 C4 C5 174.18(16)
C1 C4 C5 C6 -132.23(17)
C7 C4 C5 C6 -7.94(15)
C4 C5 C6 C7 7.95(14)
C5 C6 C7 C4 -7.98(14)
C1 C4 C7 C6 133.47(17)
C5 C4 C7 C6 7.94(14)
C9 N2 C8 C1 172.25(16)
N1 C1 C8 N2 44.7(2)
C4 C1 C8 N2 172.27(16)
C2 C1 C8 N2 -65.9(2)
C8 N2 C9 C10 178.08(17)
N2 C9 C10 C11 -117.8(2)
O1 C2 C12 C17 -29.0(3)
C1 C2 C12 C17 91.6(2)
O1 C2 C12 C13 150.76(16)
C1 C2 C12 C13 -88.6(2)
C16 O3 C13 C14 0.3(2)
C16 O3 C13 C12 178.16(17)
C17 C12 C13 C14 163.3(2)
C2 C12 C13 C14 -16.5(3)
C17 C12 C13 O3 -13.8(3)
C2 C12 C13 O3 166.39(16)
O3 C13 C14 C15 -0.3(2)
C12 C13 C14 C15 -177.5(2)
C13 C14 C15 C16 0.1(2)
C14 C15 C16 O3 0.1(2)
C13 O3 C16 C15 -0.3(2)
C3 N1 C18 C19 -107.01(19)
C1 N1 C18 C19 101.3(2)
N1 C18 C19 C24 40.4(3)
N1 C18 C19 C20 -141.53(18)
C24 C19 C20 C21 -0.4(3)
C18 C19 C20 C21 -178.49(19)
C19 C20 C21 C22 -0.7(3)
C20 C21 C22 C23 1.3(4)
C21 C22 C23 C24 -0.8(4)
C22 C23 C24 C19 -0.3(3)
C20 C19 C24 C23 0.8(3)
C18 C19 C24 C23 178.97(18)
